data_4126449
loop_
_publ_author_name
'Garc\'ia-Morales, Cristina'
'Ranieri, Beatrice'
'Escofet, Imma'
'L\'opez-Suarez, Laura'
'Obradors, Carla'
'Konovalov, Andrey I.'
'Echavarren, Antonio M.'

_publ_section_title
;
 Enantioselective Synthesis of Cyclobutenes by Intermolecular [2+2]
 Cycloaddition with Non-C2 Symmetric Digold Catalysts.
;
_journal_name_full 'Journal of the American Chemical Society'
_journal_paper_doi 10.1021/jacs.7b07651
_journal_year 2017
_chemical_absolute_configuration ad
_chemical_formula_sum 'C17 H15 Br'
_chemical_formula_weight 299.20
_chemical_name_systematic
;
 ?
;
_space_group_IT_number 4
_space_group_name_Hall 'P 2yb'
_symmetry_cell_setting monoclinic
_symmetry_space_group_name_Hall 'P 2yb'
_symmetry_space_group_name_H-M 'P 1 21 1'
_atom_sites_solution_hydrogens geom
_audit_creation_method SHELXL-2014
_cell_angle_alpha 90
_cell_angle_beta 90.918(7)
_cell_angle_gamma 90
_cell_formula_units_Z 4
_cell_length_a 6.0054(7)
_cell_length_b 31.426(4)
_cell_length_c 7.3514(10)
_cell_measurement_temperature 100(2)
_cell_volume 1387.2(3)
_computing_cell_refinement 'CrystalClear-SM Expert 2.1 b29 (Rigaku, 2013)'
_computing_data_collection 'CrystalClear-SM Expert 2.1 b29 (Rigaku, 2013)'
_computing_data_reduction 'CrystalClear-SM Expert 2.1 b29 (Rigaku, 2013)'
_computing_molecular_graphics 'SHELXL-2014 (Sheldrick, 2014)'
_computing_publication_material 'SHELXL-2014 (Sheldrick, 2014)'
_computing_structure_refinement 'SHELXL-2014 (Sheldrick, 2014)'
_computing_structure_solution Sir2011
_diffrn_ambient_temperature 100(2)
_diffrn_detector_area_resol_mean 5.8140
_diffrn_detector_type 'PILATUS 200K'
_diffrn_measured_fraction_theta_full 0.989
_diffrn_measured_fraction_theta_max 0.989
_diffrn_measurement_device_type '1/4chi goniometer'
_diffrn_measurement_method
;
 Fullsphere data collection, phi and omega scans
;
_diffrn_measurement_specimen_support 'magnetic support with MicroMount'
_diffrn_radiation_monochromator 'Confocal Max Flux optic'
_diffrn_radiation_type MoK\a
_diffrn_radiation_wavelength 0.7107
_diffrn_reflns_av_R_equivalents 0.0810
_diffrn_reflns_av_unetI/netI 0.0780
_diffrn_reflns_Laue_measured_fraction_full 0.989
_diffrn_reflns_Laue_measured_fraction_max 0.989
_diffrn_reflns_limit_h_max 8
_diffrn_reflns_limit_h_min -8
_diffrn_reflns_limit_k_max 41
_diffrn_reflns_limit_k_min -41
_diffrn_reflns_limit_l_max 9
_diffrn_reflns_limit_l_min -9
_diffrn_reflns_number 20099
_diffrn_reflns_point_group_measured_fraction_full 0.940
_diffrn_reflns_point_group_measured_fraction_max 0.921
_diffrn_reflns_theta_full 25.242
_diffrn_reflns_theta_max 28.280
_diffrn_reflns_theta_min 2.592
_diffrn_source 'Microfocus rotating anode X-ray tube'
_diffrn_source_current 24
_diffrn_source_power 50
_diffrn_source_size '0.2 mm x 0.2 mm fine focus'
_diffrn_source_type 'Rigaku MicroMax-007HF'
_exptl_absorpt_coefficient_mu 2.943
_exptl_absorpt_correction_T_max 0.591
_exptl_absorpt_correction_T_min 0.455
_exptl_absorpt_correction_type multi-scan
_exptl_absorpt_process_details
; 
 CrystalClear-SM Expert 2.1 b29 (Rigaku, 2013)
;
_exptl_crystal_colour Colorless
_exptl_crystal_density_diffrn 1.433
_exptl_crystal_description Unknown
_exptl_crystal_F_000 608
_exptl_crystal_size_max 0.20
_exptl_crystal_size_mid 0.20
_exptl_crystal_size_min 0.20
_refine_diff_density_max 2.703
_refine_diff_density_min -1.993
_refine_diff_density_rms 0.187
_refine_ls_abs_structure_details
;
 Flack x determined using 2183 quotients [(I+)-(I-)]/[(I+)+(I-)]
 (Parsons, Flack and Wagner, Acta Cryst. B69 (2013) 249-259).
;
_refine_ls_abs_structure_Flack 0.020(12)
_refine_ls_extinction_method none
_refine_ls_goodness_of_fit_ref 1.174
_refine_ls_hydrogen_treatment constr
_refine_ls_matrix_type full
_refine_ls_number_parameters 327
_refine_ls_number_reflns 6327
_refine_ls_number_restraints 1
_refine_ls_restrained_S_all 1.174
_refine_ls_R_factor_all 0.0864
_refine_ls_R_factor_gt 0.0791
_refine_ls_shift/su_max 0.000
_refine_ls_shift/su_mean 0.000
_refine_ls_structure_factor_coef Fsqd
_refine_ls_weighting_details 'w=1/[\s^2^(Fo^2^)+(0.1175P)^2^] where P=(Fo^2^+2Fc^2^)/3'
_refine_ls_weighting_scheme calc
_refine_ls_wR_factor_gt 0.1903
_refine_ls_wR_factor_ref 0.1934
_reflns_Friedel_coverage 0.830
_reflns_Friedel_fraction_full 0.889
_reflns_Friedel_fraction_max 0.851
_reflns_number_gt 5520
_reflns_number_total 6327
_reflns_threshold_expression 'I > 2\s(I)'
_cod_data_source_file ja7b07651_si_005.cif
_cod_data_source_block CG-3-104
_cod_depositor_comments
;
The following automatic conversions were performed:

'_symmetry_cell_setting' value 'Monoclinic' changed to 'monoclinic'
according to
/home/data/users/saulius/crontab/automatic-downloads/rss-feeds/ACS/lib/dictionaries/cif_core.dic
dictionary named 'cif_core.dic' version 2.4.2 from 2011-04-26.

'_exptl_absorpt_correction_type' value 'Multi-scan' changed to
'multi-scan' according to
/home/data/users/saulius/crontab/automatic-downloads/rss-feeds/ACS/lib/dictionaries/cif_core.dic
dictionary named 'cif_core.dic' version 2.4.2 from 2011-04-26.

Automatic conversion script
Id: cif_fix_values 4973 2017-02-22 13:04:09Z antanas 
;
_cod_original_sg_symbol_H-M P2(1)
_cod_database_code 4126449
_shelx_space_group_comment
;
The symmetry employed for this shelxl refinement is uniquely defined
by the following loop, which should always be used as a source of
symmetry information in preference to the above space-group names.
They are only intended as comments.
;
_shelx_estimated_absorpt_t_min 0.591
_shelx_estimated_absorpt_t_max 0.591
_shelxl_version_number 2014-3

loop_
_space_group_symop_operation_xyz
'x, y, z'
'-x, y+1/2, -z'

loop_
_atom_site_label
_atom_site_type_symbol
_atom_site_fract_x
_atom_site_fract_y
_atom_site_fract_z
_atom_site_U_iso_or_equiv
_atom_site_adp_type
_atom_site_occupancy
_atom_site_site_symmetry_order
_atom_site_calc_flag
_atom_site_refinement_flags_posn
_atom_site_refinement_flags_adp
Br1A Br 0.6341(2) 0.39543(3) 0.60821(14) 0.0298(3) Uani 1 1 d . .
Br1B Br 0.34914(19) 0.15838(3) 0.93061(14) 0.0282(3) Uani 1 1 d . .
C1A C 0.9061(18) 0.1418(3) 0.4142(13) 0.0205(19) Uani 1 1 d . .
C2A C 0.9702(18) 0.1078(3) 0.5565(13) 0.0198(19) Uani 1 1 d . .
C3A C 0.8202(18) 0.0955(3) 0.6921(13) 0.0207(19) Uani 1 1 d . .
H3A H 0.6821 0.1088 0.6975 0.025 Uiso 1 1 calc R U
C4A C 0.874(2) 0.0641(3) 0.8177(14) 0.026(2) Uani 1 1 d . .
H4A H 0.7706 0.0557 0.9036 0.031 Uiso 1 1 calc R U
C5A C 1.083(2) 0.0451(3) 0.8143(14) 0.026(2) Uani 1 1 d . .
H5A H 1.1211 0.0246 0.9004 0.031 Uiso 1 1 calc R U
C6A C 1.2375(18) 0.0568(3) 0.6818(14) 0.024(2) Uani 1 1 d . .
H6A H 1.3772 0.0441 0.6783 0.029 Uiso 1 1 calc R U
C7A C 1.1770(17) 0.0877(3) 0.5565(14) 0.0219(19) Uani 1 1 d . .
H7A H 1.2789 0.0955 0.4684 0.026 Uiso 1 1 calc R U
C8A C 1.0537(17) 0.1836(3) 0.4273(14) 0.0206(19) Uani 1 1 d . .
H8A1 H 1.1612 0.1837 0.5272 0.025 Uiso 1 1 calc R U
H8A2 H 1.1215 0.1919 0.3138 0.025 Uiso 1 1 calc R U
C9A C 0.8384(17) 0.2062(3) 0.4672(12) 0.0189(19) Uani 1 1 d . .
C10A C 0.7126(18) 0.1710(3) 0.4625(15) 0.025(2) Uani 1 1 d . .
H10A H 0.5620 0.1661 0.4817 0.030 Uiso 1 1 calc R U
C11A C 0.882(2) 0.1221(4) 0.2230(13) 0.029(2) Uani 1 1 d . .
H11A H 0.7572 0.1031 0.2198 0.044 Uiso 1 1 calc R U
H11B H 1.0153 0.1067 0.1949 0.044 Uiso 1 1 calc R U
H11C H 0.8592 0.1444 0.1352 0.044 Uiso 1 1 calc R U
C12A C 0.7897(16) 0.2515(3) 0.4969(12) 0.0168(17) Uani 1 1 d . .
C13A C 0.9463(16) 0.2831(3) 0.4578(13) 0.0202(19) Uani 1 1 d . .
H13A H 1.0835 0.2751 0.4117 0.024 Uiso 1 1 calc R U
C14A C 0.9028(18) 0.3257(3) 0.4859(14) 0.024(2) Uani 1 1 d . .
H14A H 1.0076 0.3463 0.4565 0.028 Uiso 1 1 calc R U
C15A C 0.6964(17) 0.3375(3) 0.5601(12) 0.0187(19) Uani 1 1 d . .
C16A C 0.5363(18) 0.3067(3) 0.6005(13) 0.0234(19) Uani 1 1 d . .
H16A H 0.3988 0.3147 0.6460 0.028 Uiso 1 1 calc R U
C17A C 0.5852(16) 0.2643(3) 0.5719(12) 0.0202(18) Uani 1 1 d . .
H17A H 0.4811 0.2438 0.6027 0.024 Uiso 1 1 calc R U
C1B C 0.2276(19) 0.4176(3) 1.0878(15) 0.024(2) Uani 1 1 d . .
C2B C 0.2762(16) 0.4516(3) 0.9438(12) 0.0186(17) Uani 1 1 d . .
C3B C 0.4828(17) 0.4728(3) 0.9403(14) 0.0234(19) Uani 1 1 d . .
H3B H 0.5942 0.4658 1.0243 0.028 Uiso 1 1 calc R U
C4B C 0.5199(19) 0.5040(3) 0.8124(15) 0.027(2) Uani 1 1 d . .
H4B H 0.6563 0.5180 0.8114 0.033 Uiso 1 1 calc R U
C5B C 0.3544(19) 0.5148(3) 0.6837(13) 0.025(2) Uani 1 1 d . .
H5B H 0.3824 0.5355 0.5965 0.030 Uiso 1 1 calc R U
C6B C 0.151(2) 0.4948(4) 0.6868(15) 0.029(2) Uani 1 1 d . .
H6B H 0.0393 0.5022 0.6031 0.034 Uiso 1 1 calc R U
C7B C 0.1120(17) 0.4632(4) 0.8172(14) 0.024(2) Uani 1 1 d . .
H7B H -0.0258 0.4497 0.8192 0.029 Uiso 1 1 calc R U
C8B C 0.0826(18) 0.3800(3) 1.0225(15) 0.025(2) Uani 1 1 d . .
H8B H -0.0634 0.3779 0.9795 0.030 Uiso 1 1 calc R U
C9B C 0.2474(17) 0.3512(3) 1.0513(13) 0.022(2) Uani 1 1 d . .
C10B C 0.4201(19) 0.3833(3) 1.1122(13) 0.024(2) Uani 1 1 d . .
H10B H 0.5429 0.3867 1.0292 0.029 Uiso 1 1 calc R U
H10C H 0.4728 0.3796 1.2366 0.029 Uiso 1 1 calc R U
C11B C 0.159(3) 0.4387(4) 1.2654(16) 0.041(3) Uani 1 1 d . .
H11D H 0.0221 0.4540 1.2462 0.061 Uiso 1 1 calc R U
H11E H 0.2733 0.4582 1.3048 0.061 Uiso 1 1 calc R U
H11F H 0.1386 0.4173 1.3567 0.061 Uiso 1 1 calc R U
C12B C 0.2668(16) 0.3053(3) 1.0294(12) 0.0200(19) Uani 1 1 d . .
C13B C 0.0949(17) 0.2805(3) 0.9452(13) 0.0215(19) Uani 1 1 d . .
H13B H -0.0357 0.2939 0.9067 0.026 Uiso 1 1 calc R U
C14B C 0.1164(17) 0.2376(3) 0.9196(12) 0.022(2) Uani 1 1 d . .
H14B H 0.0011 0.2221 0.8659 0.027 Uiso 1 1 calc R U
C15B C 0.3150(18) 0.2172(3) 0.9753(13) 0.0203(19) Uani 1 1 d . .
C16B C 0.4866(17) 0.2402(3) 1.0604(13) 0.0225(19) Uani 1 1 d . .
H16B H 0.6165 0.2266 1.0991 0.027 Uiso 1 1 calc R U
C17B C 0.4602(17) 0.2834(3) 1.0859(13) 0.0214(19) Uani 1 1 d . .
H17B H 0.5745 0.2986 1.1426 0.026 Uiso 1 1 calc R U

loop_
_atom_site_aniso_label
_atom_site_aniso_U_11
_atom_site_aniso_U_22
_atom_site_aniso_U_33
_atom_site_aniso_U_23
_atom_site_aniso_U_13
_atom_site_aniso_U_12
Br1A 0.0391(6) 0.0300(5) 0.0202(5) -0.0072(4) -0.0046(4) 0.0072(5)
Br1B 0.0359(6) 0.0284(5) 0.0206(5) -0.0038(4) 0.0056(4) 0.0018(4)
C1A 0.022(5) 0.027(4) 0.013(5) -0.001(3) 0.000(4) -0.003(4)
C2A 0.024(5) 0.020(4) 0.016(5) -0.004(3) 0.002(4) -0.005(3)
C3A 0.025(5) 0.026(5) 0.012(4) -0.002(3) 0.005(4) 0.000(4)
C4A 0.034(6) 0.027(5) 0.016(5) -0.001(4) 0.006(4) -0.004(4)
C5A 0.038(6) 0.026(5) 0.013(4) 0.002(3) -0.003(4) 0.000(4)
C6A 0.022(5) 0.030(5) 0.019(5) 0.000(4) 0.002(4) 0.001(4)
C7A 0.021(5) 0.029(4) 0.016(4) 0.000(4) 0.007(4) -0.001(4)
C8A 0.017(5) 0.027(4) 0.017(5) 0.001(4) 0.004(4) -0.002(4)
C9A 0.015(4) 0.034(5) 0.008(4) 0.002(3) -0.002(3) -0.001(4)
C10A 0.018(5) 0.030(5) 0.027(5) 0.005(4) -0.002(4) -0.001(4)
C11A 0.041(7) 0.035(5) 0.012(5) 0.001(4) -0.006(4) -0.011(5)
C12A 0.013(4) 0.029(4) 0.009(4) 0.004(3) 0.000(3) -0.001(3)
C13A 0.015(4) 0.037(5) 0.010(4) 0.003(3) 0.004(3) 0.000(4)
C14A 0.022(5) 0.032(5) 0.016(5) 0.003(4) -0.002(4) -0.003(4)
C15A 0.027(6) 0.019(4) 0.010(4) -0.003(3) -0.001(4) 0.002(4)
C16A 0.018(5) 0.042(5) 0.010(4) 0.002(4) 0.006(3) -0.001(4)
C17A 0.015(4) 0.036(5) 0.010(4) 0.003(3) 0.004(3) -0.004(4)
C1B 0.027(5) 0.027(5) 0.019(5) 0.000(4) 0.005(4) 0.001(4)
C2B 0.020(4) 0.025(4) 0.011(4) 0.000(3) 0.002(3) 0.005(3)
C3B 0.020(5) 0.033(5) 0.017(5) 0.000(4) 0.002(4) 0.002(4)
C4B 0.025(5) 0.035(5) 0.023(5) 0.003(4) 0.003(4) -0.001(4)
C5B 0.033(6) 0.031(5) 0.010(4) 0.003(3) 0.011(4) 0.005(4)
C6B 0.035(6) 0.036(6) 0.014(5) 0.001(4) 0.000(4) 0.012(5)
C7B 0.015(5) 0.040(5) 0.018(5) -0.003(4) 0.004(4) 0.003(4)
C8B 0.016(5) 0.036(5) 0.024(5) 0.004(4) 0.009(4) -0.002(4)
C9B 0.015(5) 0.037(5) 0.014(4) 0.006(4) 0.003(4) 0.000(4)
C10B 0.031(6) 0.027(5) 0.014(4) 0.001(3) -0.003(4) 0.002(4)
C11B 0.072(10) 0.033(6) 0.019(6) 0.004(4) 0.018(6) 0.008(6)
C12B 0.014(5) 0.035(5) 0.011(4) 0.004(3) 0.005(3) -0.003(4)
C13B 0.016(5) 0.038(5) 0.010(4) 0.006(4) 0.003(3) 0.001(4)
C14B 0.016(5) 0.044(6) 0.007(4) 0.002(4) -0.001(3) -0.003(4)
C15B 0.027(5) 0.022(4) 0.013(4) -0.002(3) 0.007(4) 0.002(4)
C16B 0.017(5) 0.037(5) 0.013(4) 0.003(4) 0.002(3) 0.002(4)
C17B 0.022(5) 0.029(5) 0.013(4) 0.004(3) 0.000(4) -0.003(4)

loop_
_atom_type_symbol
_atom_type_description
_atom_type_scat_dispersion_real
_atom_type_scat_dispersion_imag
_atom_type_scat_source
C C 0.0033 0.0016 'International Tables Vol C Tables 4.2.6.8 and 6.1.1.4'
H H 0.0000 0.0000 'International Tables Vol C Tables 4.2.6.8 and 6.1.1.4'
Br Br -0.2901 2.4595 'International Tables Vol C Tables 4.2.6.8 and 6.1.1.4'

loop_
_geom_angle_atom_site_label_1
_geom_angle_atom_site_label_2
_geom_angle_atom_site_label_3
_geom_angle
C10A C1A C2A 116.2(8)
C10A C1A C11A 113.1(9)
C2A C1A C11A 111.2(8)
C10A C1A C8A 85.1(7)
C2A C1A C8A 113.6(8)
C11A C1A C8A 115.5(8)
C7A C2A C3A 117.2(9)
C7A C2A C1A 121.8(9)
C3A C2A C1A 121.0(9)
C4A C3A C2A 121.5(10)
C3A C4A C5A 119.6(10)
C4A C5A C6A 120.4(9)
C7A C6A C5A 118.5(10)
C6A C7A C2A 122.9(9)
C9A C8A C1A 85.5(7)
C10A C9A C12A 133.6(10)
C10A C9A C8A 95.2(9)
C12A C9A C8A 131.1(9)
C9A C10A C1A 94.1(9)
C13A C12A C17A 118.0(9)
C13A C12A C9A 121.3(9)
C17A C12A C9A 120.7(9)
C14A C13A C12A 121.8(9)
C13A C14A C15A 118.8(9)
C16A C15A C14A 120.7(9)
C16A C15A Br1A 119.2(7)
C14A C15A Br1A 120.2(8)
C17A C16A C15A 119.1(9)
C16A C17A C12A 121.5(9)
C11B C1B C2B 110.2(9)
C11B C1B C8B 116.1(10)
C2B C1B C8B 115.6(9)
C11B C1B C10B 113.8(10)
C2B C1B C10B 113.8(8)
C8B C1B C10B 85.4(8)
C7B C2B C3B 118.5(9)
C7B C2B C1B 120.2(9)
C3B C2B C1B 121.3(9)
C4B C3B C2B 120.1(10)
C3B C4B C5B 120.8(10)
C6B C5B C4B 119.9(9)
C5B C6B C7B 119.4(11)
C2B C7B C6B 121.3(10)
C9B C8B C1B 93.2(10)
C8B C9B C12B 134.8(10)
C8B C9B C10B 95.6(9)
C12B C9B C10B 129.6(9)
C9B C10B C1B 85.7(8)
C17B C12B C13B 116.6(9)
C17B C12B C9B 121.3(9)
C13B C12B C9B 122.0(9)
C14B C13B C12B 121.9(9)
C13B C14B C15B 119.3(9)
C16B C15B C14B 120.6(9)
C16B C15B Br1B 120.2(8)
C14B C15B Br1B 119.2(8)
C17B C16B C15B 119.0(9)
C16B C17B C12B 122.5(10)

loop_
_geom_bond_atom_site_label_1
_geom_bond_atom_site_label_2
_geom_bond_distance
Br1A C15A 1.892(9)
Br1B C15B 1.889(10)
C1A C10A 1.528(15)
C1A C2A 1.539(14)
C1A C11A 1.539(13)
C1A C8A 1.588(14)
C2A C7A 1.393(14)
C2A C3A 1.408(13)
C3A C4A 1.386(15)
C4A C5A 1.392(16)
C5A C6A 1.405(14)
C6A C7A 1.383(15)
C8A C9A 1.508(14)
C9A C10A 1.340(14)
C9A C12A 1.471(14)
C12A C13A 1.400(13)
C12A C17A 1.413(13)
C13A C14A 1.381(15)
C14A C15A 1.412(14)
C15A C16A 1.400(14)
C16A C17A 1.380(15)
C1B C11B 1.527(15)
C1B C2B 1.534(14)
C1B C8B 1.540(16)
C1B C10B 1.590(15)
C2B C7B 1.393(14)
C2B C3B 1.409(14)
C3B C4B 1.378(14)
C4B C5B 1.404(16)
C5B C6B 1.377(17)
C6B C7B 1.403(15)
C8B C9B 1.355(15)
C9B C12B 1.457(15)
C9B C10B 1.509(15)
C12B C17B 1.407(14)
C12B C13B 1.427(14)
C13B C14B 1.367(15)
C14B C15B 1.409(15)
C15B C16B 1.399(15)
C16B C17B 1.379(14)

loop_
_geom_torsion_atom_site_label_1
_geom_torsion_atom_site_label_2
_geom_torsion_atom_site_label_3
_geom_torsion_atom_site_label_4
_geom_torsion
C10A C1A C2A C7A -161.0(9)
C11A C1A C2A C7A 67.6(12)
C8A C1A C2A C7A -64.7(12)
C10A C1A C2A C3A 19.4(13)
C11A C1A C2A C3A -112.0(11)
C8A C1A C2A C3A 115.7(10)
C7A C2A C3A C4A -1.5(15)
C1A C2A C3A C4A 178.1(9)
C2A C3A C4A C5A 2.2(16)
C3A C4A C5A C6A -1.7(16)
C4A C5A C6A C7A 0.6(15)
C5A C6A C7A C2A 0.2(16)
C3A C2A C7A C6A 0.3(15)
C1A C2A C7A C6A -179.3(9)
C10A C1A C8A C9A -1.7(7)
C2A C1A C8A C9A -118.2(9)
C11A C1A C8A C9A 111.7(9)
C1A C8A C9A C10A 1.9(8)
C1A C8A C9A C12A -177.2(10)
C12A C9A C10A C1A 177.0(10)
C8A C9A C10A C1A -2.0(8)
C2A C1A C10A C9A 115.7(9)
C11A C1A C10A C9A -113.8(9)
C8A C1A C10A C9A 1.9(8)
C10A C9A C12A C13A -166.6(11)
C8A C9A C12A C13A 12.0(15)
C10A C9A C12A C17A 15.5(16)
C8A C9A C12A C17A -165.8(10)
C17A C12A C13A C14A -1.8(15)
C9A C12A C13A C14A -179.7(9)
C12A C13A C14A C15A 1.5(15)
C13A C14A C15A C16A -1.5(15)
C13A C14A C15A Br1A 177.9(7)
C14A C15A C16A C17A 1.9(14)
Br1A C15A C16A C17A -177.5(7)
C15A C16A C17A C12A -2.3(15)
C13A C12A C17A C16A 2.2(14)
C9A C12A C17A C16A -179.9(9)
C11B C1B C2B C7B -96.1(12)
C8B C1B C2B C7B 38.0(13)
C10B C1B C2B C7B 134.6(10)
C11B C1B C2B C3B 81.5(13)
C8B C1B C2B C3B -144.4(10)
C10B C1B C2B C3B -47.8(13)
C7B C2B C3B C4B -0.6(14)
C1B C2B C3B C4B -178.3(9)
C2B C3B C4B C5B -0.4(16)
C3B C4B C5B C6B 1.3(16)
C4B C5B C6B C7B -1.1(15)
C3B C2B C7B C6B 0.9(14)
C1B C2B C7B C6B 178.6(9)
C5B C6B C7B C2B 0.0(15)
C11B C1B C8B C9B -112.2(11)
C2B C1B C8B C9B 116.5(10)
C10B C1B C8B C9B 2.2(8)
C1B C8B C9B C12B 179.3(11)
C1B C8B C9B C10B -2.3(9)
C8B C9B C10B C1B 2.2(8)
C12B C9B C10B C1B -179.3(10)
C11B C1B C10B C9B 114.7(10)
C2B C1B C10B C9B -117.9(9)
C8B C1B C10B C9B -2.0(7)
C8B C9B C12B C17B -174.8(11)
C10B C9B C12B C17B 7.3(15)
C8B C9B C12B C13B 7.1(17)
C10B C9B C12B C13B -170.8(9)
C17B C12B C13B C14B -0.3(13)
C9B C12B C13B C14B 177.9(9)
C12B C13B C14B C15B -0.9(13)
C13B C14B C15B C16B 1.6(14)
C13B C14B C15B Br1B -177.4(7)
C14B C15B C16B C17B -1.2(14)
Br1B C15B C16B C17B 177.9(7)
C15B C16B C17B C12B -0.1(14)
C13B C12B C17B C16B 0.8(13)
C9B C12B C17B C16B -177.4(9)
